data_7121507
loop_
_publ_author_name
'Wang, Kai-Yao'
'Ding, Dong'
'Zhang, Shu'
'Wang, Yanlong'
'Liu, Wei'
'Wang, Shuao'
'Wang, Shuai-Hua'
'Liu, Dan'
'Wang, Cheng'

_publ_section_title
;
 Preparation of thermochromic selenidostannates in deep eutectic solvents.
;
_journal_issue 38
_journal_name_full 'Chemical communications (Cambridge, England)'
_journal_page_first 4806
_journal_page_last 4809
_journal_paper_doi 10.1039/c8cc01614c
_journal_volume 54
_journal_year 2018
_chemical_formula_sum 'C12 H32 N2 Se7 Sn3'
_chemical_formula_weight 1113.18
_space_group_crystal_system orthorhombic
_space_group_IT_number 61
_space_group_name_Hall '-P 2ac 2ab'
_space_group_name_H-M_alt 'P b c a'
_symmetry_space_group_name_Hall '-P 2ac 2ab'
_symmetry_space_group_name_H-M 'P b c a'
_atom_sites_solution_hydrogens geom
_audit_creation_method SHELXL-2014/7
_audit_update_record
;
2018-04-12 deposited with the CCDC.
2018-04-13 downloaded from the CCDC.
;
_cell_angle_alpha 90
_cell_angle_beta 90
_cell_angle_gamma 90
_cell_formula_units_Z 8
_cell_length_a 17.7542(12)
_cell_length_b 13.8310(8)
_cell_length_c 24.2599(12)
_cell_measurement_reflns_used 3689
_cell_measurement_temperature 470(2)
_cell_measurement_theta_max 21.9340
_cell_measurement_theta_min 2.5390
_cell_volume 5957.2(6)
_computing_cell_refinement 'CrysAlisPro 1.171.39.28b (Rigaku OD, 2015)'
_computing_data_collection 'CrysAlisPro 1.171.39.28b (Rigaku OD, 2015)'
_computing_data_reduction 'CrysAlisPro 1.171.39.28b (Rigaku OD, 2015)'
_computing_structure_refinement 'SHELXL-2014/7 (Sheldrick, 2014)'
_diffrn_ambient_temperature 470(2)
_diffrn_measured_fraction_theta_full 0.999
_diffrn_measured_fraction_theta_max 0.999
_diffrn_measurement_device_type 'XtaLAB AFC12 (RINC): Kappa dual offset/far'
_diffrn_measurement_method '\w scans'
_diffrn_radiation_type MoK\a
_diffrn_radiation_wavelength 0.71073
_diffrn_reflns_av_R_equivalents 0.1130
_diffrn_reflns_av_unetI/netI 0.1014
_diffrn_reflns_Laue_measured_fraction_full 0.999
_diffrn_reflns_Laue_measured_fraction_max 0.999
_diffrn_reflns_limit_h_max 22
_diffrn_reflns_limit_h_min -22
_diffrn_reflns_limit_k_max 17
_diffrn_reflns_limit_k_min -15
_diffrn_reflns_limit_l_max 27
_diffrn_reflns_limit_l_min -31
_diffrn_reflns_number 33674
_diffrn_reflns_point_group_measured_fraction_full 0.999
_diffrn_reflns_point_group_measured_fraction_max 0.999
_diffrn_reflns_theta_full 25.242
_diffrn_reflns_theta_max 27.102
_diffrn_reflns_theta_min 2.511
_diffrn_source 'fine-focus sealed X-ray tube'
_exptl_absorpt_coefficient_mu 11.052
_exptl_absorpt_correction_T_max 1.00000
_exptl_absorpt_correction_T_min 0.37083
_exptl_absorpt_correction_type multi-scan
_exptl_absorpt_process_details
;
CrysAlisPro 1.171.39.28b (Rigaku Oxford Diffraction, 2015)
Empirical absorption correction using spherical harmonics,
 implemented in SCALE3 ABSPACK scaling algorithm.
;
_exptl_crystal_colour ORANGE
_exptl_crystal_density_diffrn 2.482
_exptl_crystal_description PLATE
_exptl_crystal_F_000 4048
_exptl_crystal_size_max 0.110
_exptl_crystal_size_mid 0.080
_exptl_crystal_size_min 0.040
_refine_diff_density_max 1.380
_refine_diff_density_min -1.142
_refine_diff_density_rms 0.234
_refine_ls_extinction_method none
_refine_ls_goodness_of_fit_ref 1.038
_refine_ls_hydrogen_treatment constr
_refine_ls_matrix_type full
_refine_ls_number_parameters 148
_refine_ls_number_reflns 6566
_refine_ls_number_restraints 22
_refine_ls_restrained_S_all 1.040
_refine_ls_R_factor_all 0.1925
_refine_ls_R_factor_gt 0.0929
_refine_ls_shift/su_max 0.000
_refine_ls_shift/su_mean 0.000
_refine_ls_structure_factor_coef Fsqd
_refine_ls_weighting_details 'w=1/[\s^2^(Fo^2^)+(0.0953P)^2^+69.1020P] where P=(Fo^2^+2Fc^2^)/3'
_refine_ls_weighting_scheme calc
_refine_ls_wR_factor_gt 0.2012
_refine_ls_wR_factor_ref 0.2432
_reflns_Friedel_coverage 0.000
_reflns_number_gt 3196
_reflns_number_total 6566
_reflns_threshold_expression 'I > 2\s(I)'
_cod_data_source_file c8cc01614c2.cif
_cod_data_source_block 2-470K
_cod_depositor_comments 'Adding full bibliography for 7121499--7121514.cif.'
_cod_database_code 7121507
_shelx_shelxl_version_number 2014/7
_shelx_space_group_comment
;
The symmetry employed for this shelxl refinement is uniquely defined
by the following loop, which should always be used as a source of
symmetry information in preference to the above space-group names.
They are only intended as comments.
;

loop_
_space_group_symop_operation_xyz
'x, y, z'
'-x+1/2, -y, z+1/2'
'-x, y+1/2, -z+1/2'
'x+1/2, -y+1/2, -z'
'-x, -y, -z'
'x-1/2, y, -z-1/2'
'x, -y-1/2, z-1/2'
'-x-1/2, y-1/2, z'

loop_
_atom_site_label
_atom_site_type_symbol
_atom_site_fract_x
_atom_site_fract_y
_atom_site_fract_z
_atom_site_U_iso_or_equiv
_atom_site_adp_type
_atom_site_occupancy
_atom_site_site_symmetry_order
_atom_site_calc_flag
_atom_site_refinement_flags_posn
_atom_site_refinement_flags_adp
Sn1 Sn 0.49970(7) 0.01248(8) 0.07602(4) 0.0579(4) Uani 1 1 d . .
Sn2 Sn 0.49919(8) 0.16991(9) 0.20258(5) 0.0638(4) Uani 1 1 d . .
Sn3 Sn 0.49593(8) -0.10333(9) 0.21764(5) 0.0634(4) Uani 1 1 d . .
Se1 Se 0.44208(13) -0.13799(14) 0.12159(8) 0.0744(6) Uani 1 1 d . .
Se2 Se 0.44512(13) 0.17684(14) 0.10460(8) 0.0753(6) Uani 1 1 d . .
Se3 Se 0.43869(13) 0.04344(15) 0.26590(8) 0.0787(6) Uani 1 1 d . .
Se4 Se 0.60456(12) 0.00005(16) 0.00658(7) 0.0744(6) Uani 1 1 d . .
Se5 Se 0.59532(11) 0.02525(12) 0.16542(7) 0.0597(5) Uani 1 1 d . .
Se6 Se 0.39792(12) 0.30108(15) 0.24056(9) 0.0797(6) Uani 1 1 d . .
Se7 Se 0.60518(12) 0.27709(16) 0.23448(10) 0.0854(7) Uani 1 1 d . .
N1 N 0.2118(19) 0.052(3) 0.1570(15) 0.182(12) Uani 1 1 d D .
N2 N 0.1831(16) -0.289(2) 0.4184(13) 0.35(3) Uiso 1 1 d D .
C1 C 0.233(3) 0.150(5) 0.138(2) 0.31(3) Uiso 1 1 d . .
H1A H 0.2168 0.1590 0.1002 0.463 Uiso 1 1 calc R U
H1B H 0.2103 0.1982 0.1607 0.463 Uiso 1 1 calc R U
H1C H 0.2872 0.1572 0.1392 0.463 Uiso 1 1 calc R U
C4 C 0.131(2) 0.046(3) 0.1499(17) 0.219(19) Uiso 1 1 d D .
H4A H 0.1105 0.0974 0.1725 0.262 Uiso 1 1 calc R U
H4B H 0.1166 -0.0140 0.1682 0.262 Uiso 1 1 calc R U
C3 C 0.235(3) 0.035(4) 0.211(3) 0.30(3) Uiso 1 1 d . .
H3A H 0.2216 0.0902 0.2337 0.445 Uiso 1 1 calc R U
H3B H 0.2098 -0.0211 0.2253 0.445 Uiso 1 1 calc R U
H3C H 0.2881 0.0259 0.2123 0.445 Uiso 1 1 calc R U
C8 C 0.202(3) -0.360(4) 0.3753(17) 0.47(5) Uiso 1 1 d D .
H8A H 0.2521 -0.3845 0.3815 0.709 Uiso 1 1 calc R U
H8B H 0.1669 -0.4129 0.3766 0.709 Uiso 1 1 calc R U
H8C H 0.1998 -0.3299 0.3398 0.709 Uiso 1 1 calc R U
C9 C 0.1074(19) -0.249(4) 0.412(2) 0.38(4) Uiso 1 1 d D .
H9A H 0.0977 -0.2029 0.4404 0.565 Uiso 1 1 calc R U
H9B H 0.1040 -0.2171 0.3765 0.565 Uiso 1 1 calc R U
H9C H 0.0711 -0.3000 0.4133 0.565 Uiso 1 1 calc R U
C7 C 0.192(2) -0.333(3) 0.4748(14) 0.296 Uiso 1 1 d D U
H7A H 0.2417 -0.3591 0.4785 0.444 Uiso 1 1 calc DR U
H7B H 0.1837 -0.2847 0.5024 0.444 Uiso 1 1 calc R U
H7C H 0.1556 -0.3842 0.4793 0.444 Uiso 1 1 calc R U
C10 C 0.243(2) -0.214(3) 0.4107(15) 0.330 Uiso 1 1 d D U
H10A H 0.2502 -0.2105 0.3711 0.396 Uiso 1 1 calc R U
H10B H 0.2196 -0.1538 0.4213 0.396 Uiso 1 1 calc R U
C2 C 0.227(4) -0.024(4) 0.118(2) 0.34(4) Uiso 1 1 d D .
H2A H 0.2094 -0.0049 0.0821 0.509 Uiso 1 1 calc R U
H2B H 0.2807 -0.0350 0.1162 0.509 Uiso 1 1 calc R U
H2C H 0.2023 -0.0820 0.1291 0.509 Uiso 1 1 calc R U
C6 C 0.036(4) -0.021(5) 0.072(3) 0.48(6) Uiso 1 1 d D .
H6A H 0.0169 0.0078 0.0385 0.713 Uiso 1 1 calc R U
H6B H 0.0644 -0.0782 0.0623 0.713 Uiso 1 1 calc R U
H6C H -0.0044 -0.0379 0.0955 0.713 Uiso 1 1 calc R U
C5 C 0.086(3) 0.048(4) 0.099(2) 0.319 Uiso 1 1 d D U
H5A H 0.0545 0.1044 0.1038 0.383 Uiso 1 1 calc R U
H5B H 0.1223 0.0648 0.0711 0.383 Uiso 1 1 calc R U
C11 C 0.3206(17) -0.208(3) 0.434(2) 0.37(4) Uiso 1 1 d D .
H11A H 0.3275 -0.2712 0.4504 0.449 Uiso 1 1 calc DR U
H11B H 0.3520 -0.2088 0.4011 0.449 Uiso 1 1 calc R U
C12 C 0.362(2) -0.145(4) 0.471(2) 0.395 Uiso 1 1 d D U
H12A H 0.4123 -0.1681 0.4746 0.592 Uiso 1 1 calc R U
H12B H 0.3623 -0.0807 0.4557 0.592 Uiso 1 1 calc R U
H12C H 0.3374 -0.1443 0.5060 0.592 Uiso 1 1 calc R U

loop_
_atom_site_aniso_label
_atom_site_aniso_U_11
_atom_site_aniso_U_22
_atom_site_aniso_U_33
_atom_site_aniso_U_23
_atom_site_aniso_U_13
_atom_site_aniso_U_12
Sn1 0.0887(9) 0.0529(7) 0.0321(5) -0.0030(5) 0.0048(6) 0.0012(7)
Sn2 0.0999(10) 0.0471(7) 0.0444(7) -0.0092(5) -0.0058(7) -0.0011(7)
Sn3 0.0986(10) 0.0467(7) 0.0448(7) 0.0087(5) -0.0034(7) 0.0056(7)
Se1 0.1083(17) 0.0613(12) 0.0534(11) 0.0004(9) -0.0084(11) -0.0191(11)
Se2 0.1146(17) 0.0613(12) 0.0500(10) -0.0038(9) -0.0136(11) 0.0218(11)
Se3 0.1139(17) 0.0663(13) 0.0559(12) 0.0007(9) 0.0211(11) 0.0072(12)
Se4 0.0752(13) 0.1088(17) 0.0391(10) -0.0059(10) -0.0005(9) 0.0017(12)
Se5 0.0828(13) 0.0519(10) 0.0442(9) -0.0011(8) -0.0021(9) -0.0003(9)
Se6 0.0871(14) 0.0630(12) 0.0891(15) -0.0303(11) -0.0066(12) 0.0037(11)
Se7 0.0898(15) 0.0743(14) 0.0920(16) -0.0349(12) -0.0002(12) 0.0004(12)
N1 0.18(3) 0.21(3) 0.16(3) 0.00(3) 0.02(2) 0.03(2)

loop_
_atom_type_symbol
_atom_type_description
_atom_type_scat_dispersion_real
_atom_type_scat_dispersion_imag
_atom_type_scat_source
C C 0.0033 0.0016 'International Tables Vol C Tables 4.2.6.8 and 6.1.1.4'
H H 0.0000 0.0000 'International Tables Vol C Tables 4.2.6.8 and 6.1.1.4'
N N 0.0061 0.0033 'International Tables Vol C Tables 4.2.6.8 and 6.1.1.4'
Se Se -0.0929 2.2259 'International Tables Vol C Tables 4.2.6.8 and 6.1.1.4'
Sn Sn -0.6537 1.4246 'International Tables Vol C Tables 4.2.6.8 and 6.1.1.4'

loop_
_geom_angle_atom_site_label_1
_geom_angle_atom_site_label_2
_geom_angle_atom_site_label_3
_geom_angle
_geom_angle_site_symmetry_1
_geom_angle_site_symmetry_3
Se4 Sn1 Se2 121.38(9) . .
Se4 Sn1 Se1 121.83(8) . .
Se2 Sn1 Se1 116.80(8) . .
Se4 Sn1 Se4 90.34(7) . 5_655
Se2 Sn1 Se4 89.91(7) . 5_655
Se1 Sn1 Se4 89.68(7) . 5_655
Se4 Sn1 Se5 94.32(7) . .
Se2 Sn1 Se5 87.90(6) . .
Se1 Sn1 Se5 87.63(7) . .
Se4 Sn1 Se5 175.33(7) 5_655 .
Se7 Sn2 Se3 122.06(9) . .
Se7 Sn2 Se2 122.86(9) . .
Se3 Sn2 Se2 115.08(9) . .
Se7 Sn2 Se6 89.84(7) . .
Se3 Sn2 Se6 88.58(8) . .
Se2 Sn2 Se6 92.39(8) . .
Se7 Sn2 Se5 93.70(7) . .
Se3 Sn2 Se5 87.74(7) . .
Se2 Sn2 Se5 87.48(7) . .
Se6 Sn2 Se5 175.87(8) . .
Se6 Sn3 Se3 122.07(9) 3_645 .
Se6 Sn3 Se1 123.20(9) 3_645 .
Se3 Sn3 Se1 114.63(8) . .
Se6 Sn3 Se7 90.16(7) 3_645 3_645
Se3 Sn3 Se7 91.43(8) . 3_645
Se1 Sn3 Se7 91.63(8) . 3_645
Se6 Sn3 Se5 92.52(7) 3_645 .
Se3 Sn3 Se5 87.33(7) . .
Se1 Sn3 Se5 86.71(6) . .
Se7 Sn3 Se5 177.31(8) 3_645 .
Sn3 Se1 Sn1 95.23(7) . .
Sn2 Se2 Sn1 94.35(7) . .
Sn3 Se3 Sn2 95.79(8) . .
Sn1 Se4 Sn1 89.66(7) . 5_655
Sn1 Se5 Sn2 85.60(6) . .
Sn1 Se5 Sn3 85.84(6) . .
Sn2 Se5 Sn3 85.62(6) . .
Sn3 Se6 Sn2 89.54(8) 3_655 .
Sn2 Se7 Sn3 89.77(8) . 3_655
C3 N1 C2 116(5) . .
C3 N1 C4 113(4) . .
C2 N1 C4 94(4) . .
C3 N1 C1 112(4) . .
C2 N1 C1 114(4) . .
C4 N1 C1 106(4) . .
C9 N2 C8 113(2) . .
C9 N2 C10 112(2) . .
C8 N2 C10 102(2) . .
C9 N2 C7 110.7(13) . .
C8 N2 C7 110.2(14) . .
C10 N2 C7 108.7(11) . .
N1 C4 C5 130(3) . .
C11 C10 N2 130.7(18) . .
C6 C5 C4 135(4) . .
C12 C11 C10 137(3) . .

loop_
_geom_bond_atom_site_label_1
_geom_bond_atom_site_label_2
_geom_bond_distance
_geom_bond_site_symmetry_2
Sn1 Se4 2.517(2) .
Sn1 Se2 2.567(2) .
Sn1 Se1 2.569(2) .
Sn1 Se4 2.733(2) 5_655
Sn1 Se5 2.760(2) .
Sn2 Se7 2.517(2) .
Sn2 Se3 2.564(2) .
Sn2 Se2 2.565(2) .
Sn2 Se6 2.715(2) .
Sn2 Se5 2.780(2) .
Sn3 Se6 2.515(2) 3_645
Sn3 Se3 2.554(2) .
Sn3 Se1 2.564(2) .
Sn3 Se7 2.703(2) 3_645
Sn3 Se5 2.807(2) .
Se4 Sn1 2.733(2) 5_655
Se6 Sn3 2.516(2) 3_655
Se7 Sn3 2.703(2) 3_655
N1 C3 1.40(6) .
N1 C2 1.445(19) .
N1 C4 1.449(18) .
N1 C1 1.49(6) .
N2 C9 1.462(17) .
N2 C8 1.479(18) .
N2 C10 1.497(16) .
N2 C7 1.506(18) .
C4 C5 1.464(19) .
C10 C11 1.486(18) .
C6 C5 1.458(19) .
C11 C12 1.445(19) .

loop_
_geom_hbond_atom_site_label_D
_geom_hbond_atom_site_label_H
_geom_hbond_atom_site_label_A
_geom_hbond_distance_DH
_geom_hbond_distance_HA
_geom_hbond_distance_DA
_geom_hbond_angle_DHA
_geom_hbond_site_symmetry_A
C1 H1C Se2 0.96 2.94 3.86(6) 161.0 .
C4 H4B Se6 0.97 3.11 4.07(5) 168.0 8_655
C3 H3B Se6 0.96 3.14 4.07(6) 163.9 8_655
C3 H3C Se3 0.96 2.98 3.86(6) 152.5 .
C9 H9A Se4 0.96 3.09 3.97(6) 153.6 6_556
